data_4308975
loop_
_publ_author_name
'Radu Baies'
'Vincent Caignaert'
'Valerie Pralong'
'Bernard Raveau'

_publ_contact_author_address
;
       6 Bd Marechal Juin, 14050, Caen, France
;
_publ_contact_author_email vincent.caignaert@ensicaen.fr
_publ_contact_author_name 'Caignaert Vincent'
_publ_section_title
;
Copper Hydroxydiphosphate with a One-Dimensional Arrangement of Copper
Polyhedra: Cu3[P2O6OH]2
;
_journal_name_full 'Inorganic Chemistry'
_journal_page_first 2376
_journal_page_last 2380
_journal_paper_doi 10.1021/ic0485209
_journal_volume 44
_journal_year 2005
_chemical_formula_sum 'Cu3 H2 O14 P4'
_space_group_IT_number 2
_symmetry_cell_setting triclinic
_symmetry_space_group_name_Hall '-P 1'
_symmetry_space_group_name_H-M 'P -1'
_cell_angle_alpha 66.6786(4)
_cell_angle_beta 76.9932(4)
_cell_angle_gamma 72.0642(4)
_cell_formula_units_Z 1
_cell_length_a 4.78188(3)
_cell_length_b 7.03692(4)
_cell_length_c 8.35736(5)
_cell_measurement_temperature 291
_cell_volume 243.978(3)
_computing_structure_refinement FULLPROF
_computing_structure_solution EXPO
_diffrn_radiation_monochromator Ge
_diffrn_radiation_type X-ray
_pd_instr_location ' ?'
_pd_meas_2theta_range_inc 0.020000
_pd_meas_2theta_range_max 80.00000
_pd_meas_2theta_range_min 10.00000
_pd_meas_number_of_points 3501
_pd_proc_2theta_range_inc 0.020000
_pd_proc_2theta_range_max 80.0248
_pd_proc_2theta_range_min 10.0248
_pd_proc_ls_pref_orient_corr ' ?'
_pd_proc_ls_prof_R_factor 7.8154
_pd_proc_ls_prof_wR_expected 5.5054
_pd_proc_ls_prof_wR_factor 10.4350
_pd_proc_wavelength 1.540600
_pd_spec_mounting ' ?'
_refine_ls_number_parameters 45
_refine_ls_number_reflns 306
_refine_ls_number_restraints 0
_refine_ls_R_I_factor 7.1552
_cod_data_source_file ic0485209si20041224_090516.cif
_cod_data_source_block phase1:H2Cu3P4O14
_cod_depositor_comments
;
The following automatic conversions were performed:
'_symmetry_cell_setting' value 'Triclinic' changed to 'triclinic'
according to '/home/saulius/struct/CIF-dictionaries/cif_core.dic'
dictionary named 'cif_core.dic' version 2.4.1 from 2010-06-29.

Automatic conversion script
Id: cif_fix_enum 1527 2010-12-29 10:47:43Z saulius 
;
_cod_original_formula_sum 'H2 Cu3 P4 O14'
_cod_database_code 4308975
_pd_proc_ls_prof_cr_factor 12.1795
_pd_proc_ls_prof_cwr_factor 14.0129
_pd_proc_ls_prof_cwr_expected 7.3932
_pd_proc_ls_prof_chi2 3.5925
_pd_proc_ls_prof_echi2 3.7781

loop_
_symmetry_equiv_pos_as_xyz
x,y,z
-x,-y,-z

loop_
_atom_site_label
_atom_site_fract_x
_atom_site_fract_y
_atom_site_fract_z
_atom_site_U_iso_or_equiv
_atom_site_occupancy
_atom_site_adp_type
_atom_site_type_symbol
Cu1 0.9429(4) 0.8476(3) 0.4288(2) 0.00000 1.00000 Uiso CU+2
Cu2 0.00000 0.00000 0.00000 0.00000 1.00000 Uiso CU+2
P3 0.6296(7) 0.5091(6) 0.7015(5) 0.00000 1.00000 Uiso P
P4 0.6449(8) 0.8458(6) 0.8120(5) 0.00000 1.00000 Uiso P
O5 0.6781(14) 0.6668(10) 0.5192(9) 0.00000 1.00000 Uiso O-2
O6b 0.8180(15) 0.9407(11) 0.6389(8) 0.00000 1.00000 Uiso O-2
O7H 0.2902(15) 0.5123(11) 0.7499(8) 0.00000 1.00000 Uiso O-2
O8 0.6989(15) 0.5907(11) 0.8402(9) 0.00000 1.00000 Uiso O-2
O9 0.7783(14) 0.8240(10) 0.9674(9) 0.00000 1.00000 Uiso O-2
O10 0.1718(15) 0.7229(11) 0.2522(9) 0.00000 1.00000 Uiso O-2
O11 0.3147(16) 0.9466(11) 0.8097(8) 0.00000 1.00000 Uiso O-2

loop_
_atom_type_symbol
_atom_type_scat_Cromer_Mann_a1
_atom_type_scat_Cromer_Mann_b1
_atom_type_scat_Cromer_Mann_a2
_atom_type_scat_Cromer_Mann_b2
_atom_type_scat_Cromer_Mann_a3
_atom_type_scat_Cromer_Mann_b3
_atom_type_scat_Cromer_Mann_a4
_atom_type_scat_Cromer_Mann_b4
_atom_type_scat_Cromer_Mann_c
_atom_type_scat_dispersion_real
_atom_type_scat_dispersion_imag
_atom_type_scat_source
cu+2 11.81680 3.37484 7.11181 0.24408 5.78135 7.98760 1.14523 19.89700 1.14431 -2.01900 0.58900 International_Tables_for_Crystallography_Vol.C(1991)_Tables_6.1.1.4_and_6.1.1.5
p 6.43450 1.90670 4.17910 27.15700 1.78000 0.52600 1.49080 68.16450 1.11490 0.28300 0.43400 International_Tables_for_Crystallography_Vol.C(1991)_Tables_6.1.1.4_and_6.1.1.5
o-2 4.75800 7.83100 3.63700 30.05000 0.00000 0.00000 0.00000 0.00000 1.59400 0.04700 0.03200 International_Tables_for_Crystallography_Vol.C(1991)_Tables_6.1.1.4_and_6.1.1.5

loop_
_geom_angle_atom_site_label_1
_geom_angle_atom_site_label_2
_geom_angle_atom_site_label_3
_geom_angle_site_symmetry_1
_geom_angle_site_symmetry_2
_geom_angle_site_symmetry_3
_geom_angle
_geom_angle_publ_flag
? ? ? ? ? ? ? ?

loop_
_geom_bond_atom_site_label_1
_geom_bond_atom_site_label_2
_geom_bond_site_symmetry_1
_geom_bond_site_symmetry_2
_geom_bond_distance
_geom_bond_publ_flag
? ? ? ? ? ?

loop_
_geom_contact_atom_site_label_1
_geom_contact_atom_site_label_2
_geom_contact_distance
_geom_contact_site_symmetry_1
_geom_contact_site_symmetry_2
_geom_contact_publ_flag
? ? ? ? ? ?

loop_
_geom_hbond_atom_site_label_D
_geom_hbond_atom_site_label_H
_geom_hbond_atom_site_label_A
_geom_hbond_site_symmetry_D
_geom_hbond_site_symmetry_H
_geom_hbond_site_symmetry_A
_geom_hbond_distance_DH
_geom_hbond_distance_HA
_geom_hbond_distance_DA
_geom_hbond_angle_DHA
_geom_hbond_publ_flag
? ? ? ? ? ? ? ? ? ? ?

loop_
_geom_torsion_atom_site_label_1
_geom_torsion_atom_site_label_2
_geom_torsion_atom_site_label_3
_geom_torsion_atom_site_label_4
_geom_torsion_site_symmetry_1
_geom_torsion_site_symmetry_2
_geom_torsion_site_symmetry_3
_geom_torsion_site_symmetry_4
_geom_torsion
_geom_torsion_publ_flag
? ? ? ? ? ? ? ? ? ?
